data_4077621
loop_
_publ_author_name
'Aspinall, Helen C.'
'Bickley, Jamie F.'
'Dwyer, Jennifer L. M.'
'Greeves, Nicholas'
'Kelly, Richard V.'
'Steiner, Alexander'

_publ_section_title
;
 Pinwheel-Shaped Heterobimetallic Lanthanide Alkali Metal
 Binaphtholates:&#x00A0; Ionic Size Matters!
;
_journal_issue 25
_journal_name_full Organometallics
_journal_page_first 5416
_journal_paper_doi 10.1021/om0006256
_journal_volume 19
_journal_year 2000
_chemical_formula_sum 'C84 H84 Na3 O12 Y'
_chemical_formula_weight 1443.56
_chemical_name_systematic
;
 ?
;
_space_group_IT_number 161
_symmetry_cell_setting trigonal
_symmetry_space_group_name_Hall 'R 3 -2"c'
_symmetry_space_group_name_H-M 'R 3 c :H'
_atom_sites_solution_hydrogens geom
_atom_sites_solution_primary direct
_atom_sites_solution_secondary difmap
_audit_creation_method SHELXL-97
_cell_angle_alpha 90.00
_cell_angle_beta 90.00
_cell_angle_gamma 120.00
_cell_formula_units_Z 6
_cell_length_a 15.1989(16)
_cell_length_b 15.1989(16)
_cell_length_c 55.338(9)
_cell_measurement_temperature 213(2)
_cell_volume 11071(2)
_computing_cell_refinement 'CELL (STOE, 1997b)'
_computing_data_collection 'EXPOSE (STOE, 1997a)'
_computing_data_reduction 'INTEGRATE (STOE, 1997c)'
_computing_molecular_graphics 'ORTEP 3 (Farrugia, 1997) '
_computing_publication_material 'SHELXL-97 (Sheldrick, 1997)'
_computing_structure_refinement 'SHELXL-97 (Sheldrick, 1997)'
_computing_structure_solution 'SHELXS-97 (Sheldrick, 1990)'
_diffrn_ambient_temperature 213(2)
_diffrn_detector_area_resol_mean 6.67
_diffrn_measured_fraction_theta_full 1.000
_diffrn_measured_fraction_theta_max 1.000
_diffrn_measurement_device_type 'Stoe IPDS'
_diffrn_measurement_method 'image plate'
_diffrn_radiation_monochromator graphite
_diffrn_radiation_source 'fine-focus sealed tube'
_diffrn_radiation_type MoK\a
_diffrn_radiation_wavelength 0.71073
_diffrn_reflns_av_R_equivalents 0.1488
_diffrn_reflns_av_sigmaI/netI 0.1493
_diffrn_reflns_limit_h_max 16
_diffrn_reflns_limit_h_min -16
_diffrn_reflns_limit_k_max 16
_diffrn_reflns_limit_k_min -16
_diffrn_reflns_limit_l_max 59
_diffrn_reflns_limit_l_min -59
_diffrn_reflns_number 19853
_diffrn_reflns_theta_full 22.48
_diffrn_reflns_theta_max 22.48
_diffrn_reflns_theta_min 1.71
_exptl_absorpt_coefficient_mu 0.826
_exptl_absorpt_correction_type none
_exptl_crystal_colour colourless
_exptl_crystal_density_diffrn 1.299
_exptl_crystal_density_method 'not measured'
_exptl_crystal_description block
_exptl_crystal_F_000 4535
_exptl_crystal_size_max 0.6
_exptl_crystal_size_mid 0.4
_exptl_crystal_size_min 0.35
_refine_diff_density_max 0.554
_refine_diff_density_min -0.328
_refine_diff_density_rms 0.064
_refine_ls_abs_structure_details 'Flack H D (1983), Acta Cryst. A39, 876-881'
_refine_ls_abs_structure_Flack 10(10)
_refine_ls_extinction_method none
_refine_ls_goodness_of_fit_ref 0.841
_refine_ls_hydrogen_treatment mixed
_refine_ls_matrix_type full
_refine_ls_number_parameters 294
_refine_ls_number_reflns 3211
_refine_ls_number_restraints 162
_refine_ls_restrained_S_all 0.844
_refine_ls_R_factor_all 0.1120
_refine_ls_R_factor_gt 0.0596
_refine_ls_shift/su_max 0.001
_refine_ls_shift/su_mean 0.000
_refine_ls_structure_factor_coef Fsqd
_refine_ls_weighting_details 'calc w=1/[\s^2^(Fo^2^)+(0.0469P)^2^+0.0000P] where P=(Fo^2^+2Fc^2^)/3'
_refine_ls_weighting_scheme calc
_refine_ls_wR_factor_gt 0.1101
_refine_ls_wR_factor_ref 0.1227
_reflns_number_gt 1812
_reflns_number_total 3211
_reflns_threshold_expression >2sigma(I)
_cod_data_source_file om0006256.cif
_cod_data_source_block jlmd235
_cod_depositor_comments
;
The following automatic conversions were performed:
'_atom_site_symetry_multiplicity' tag replaced with
'_atom_site_symmetry_multiplicity'.

Automatic conversion script
Id: cif_correct_tags 1440 2010-10-19 06:21:57Z saulius 

The following automatic conversions were performed:

'_symmetry_cell_setting' value 'Trigonal' changed to 'trigonal'
according to /home/saulius/struct/CIF-dictionaries/cif_core.dic
dictionary named 'cif_core.dic' version 2.4.2 from 2011-04-26.

Automatic conversion script
Id: cif_fix_values 1715 2011-07-08 13:25:40Z adriana 
;
_cod_original_sg_symbol_H-M R3c
_cod_database_code 4077621

loop_
_symmetry_equiv_pos_as_xyz
'x, y, z'
'-y, x-y, z'
'-x+y, -x, z'
'-x+y, y, z+1/2'
'x, x-y, z+1/2'
'-y, -x, z+1/2'
'x+2/3, y+1/3, z+1/3'
'-y+2/3, x-y+1/3, z+1/3'
'-x+y+2/3, -x+1/3, z+1/3'
'-x+y+2/3, y+1/3, z+5/6'
'x+2/3, x-y+1/3, z+5/6'
'-y+2/3, -x+1/3, z+5/6'
'x+1/3, y+2/3, z+2/3'
'-y+1/3, x-y+2/3, z+2/3'
'-x+y+1/3, -x+2/3, z+2/3'
'-x+y+1/3, y+2/3, z+7/6'
'x+1/3, x-y+2/3, z+7/6'
'-y+1/3, -x+2/3, z+7/6'

loop_
_atom_site_label
_atom_site_type_symbol
_atom_site_fract_x
_atom_site_fract_y
_atom_site_fract_z
_atom_site_U_iso_or_equiv
_atom_site_adp_type
_atom_site_occupancy
_atom_site_symmetry_multiplicity
_atom_site_calc_flag
_atom_site_refinement_flags
_atom_site_disorder_assembly
_atom_site_disorder_group
C1 C 0.2530(9) -0.0391(9) 0.0580(2) 0.079(4) Uani 1 1 d . . .
H1 H 0.2587 -0.0462 0.0747 0.095 Uiso 1 1 calc R . .
C2 C 0.2059(7) 0.0090(7) 0.05008(17) 0.047(3) Uani 1 1 d . . .
H2 H 0.1733 0.0305 0.0611 0.056 Uiso 1 1 calc R . .
C3 C 0.2047(7) 0.0279(7) 0.0250(2) 0.043(3) Uani 1 1 d . . .
C4 C 0.2507(7) -0.0021(7) 0.00848(17) 0.037(3) Uani 1 1 d . . .
C5 C 0.2897(7) -0.0672(7) 0.01678(19) 0.051(3) Uani 1 1 d . . .
C6 C 0.2950(7) -0.0801(7) 0.0415(2) 0.053(3) Uani 1 1 d . . .
C7 C 0.3445(9) -0.1356(9) 0.0496(3) 0.085(4) Uani 1 1 d . . .
H7 H 0.3472 -0.1471 0.0662 0.102 Uiso 1 1 calc R . .
C8 C 0.3848(9) -0.1695(11) 0.0343(4) 0.096(6) Uani 1 1 d . . .
H8 H 0.4225 -0.1988 0.0401 0.115 Uiso 1 1 calc R . .
C9 C 0.3738(9) -0.1637(8) 0.0101(3) 0.086(4) Uani 1 1 d . . .
H9 H 0.3944 -0.1988 -0.0003 0.104 Uiso 1 1 calc R . .
C10 C 0.3341(7) -0.1092(7) 0.0005(2) 0.066(3) Uani 1 1 d . . .
H10 H 0.3354 -0.0988 -0.0162 0.079 Uiso 1 1 calc R . .
C11 C 0.2493(7) 0.0160(7) -0.01762(17) 0.038(3) Uani 1 1 d . . .
C12 C 0.1621(8) -0.0165(8) -0.03071(18) 0.039(3) Uani 1 1 d . . .
C13 C 0.1615(9) -0.0017(8) -0.0561(2) 0.058(3) Uani 1 1 d . . .
H13 H 0.1001 -0.0283 -0.0647 0.069 Uiso 1 1 calc R . .
C14 C 0.2558(10) 0.0540(8) -0.0680(2) 0.061(3) Uani 1 1 d . . .
H14 H 0.2577 0.0643 -0.0847 0.073 Uiso 1 1 calc R . .
C15 C 0.3427(10) 0.0923(8) -0.0554(2) 0.055(3) Uani 1 1 d . . .
C16 C 0.3420(8) 0.0783(7) -0.03063(19) 0.041(3) Uani 1 1 d . . .
C17 C 0.4378(8) 0.1256(7) -0.0184(2) 0.064(3) Uani 1 1 d . . .
H17 H 0.4410 0.1171 -0.0017 0.077 Uiso 1 1 calc R . .
C18 C 0.5295(8) 0.1865(7) -0.0321(3) 0.071(4) Uani 1 1 d . . .
H18 H 0.5936 0.2230 -0.0248 0.085 Uiso 1 1 calc R . .
C19 C 0.5163(13) 0.1876(10) -0.0576(3) 0.095(5) Uani 1 1 d . . .
H19 H 0.5755 0.2215 -0.0671 0.114 Uiso 1 1 calc R . .
C20 C 0.4343(10) 0.1480(9) -0.0684(3) 0.084(5) Uani 1 1 d . . .
H20 H 0.4328 0.1550 -0.0853 0.101 Uiso 1 1 calc R . .
O1 O 0.1549(5) 0.0780(5) 0.01752(11) 0.0451(19) Uani 1 1 d . . .
O2 O 0.0686(5) -0.0742(5) -0.02101(10) 0.0352(17) Uani 1 1 d . . .
O3 O 0.3047(9) 0.3281(11) -0.0433(3) 0.068(5) Uiso 0.60(3) 1 d PDU A 1
C21 C 0.2561(12) 0.3789(13) -0.0528(4) 0.067(6) Uiso 0.60(3) 1 d PDU A 1
H21 H 0.2224 0.3947 -0.0398 0.081 Uiso 0.60(3) 1 calc PR A 1
H21 H 0.2048 0.3358 -0.0647 0.081 Uiso 0.60(3) 1 calc PR A 1
C22 C 0.3344(13) 0.4737(14) -0.0644(4) 0.093(8) Uiso 0.60(3) 1 d PDU A 1
H22 H 0.3264 0.4694 -0.0820 0.111 Uiso 0.60(3) 1 calc PR A 1
H22 H 0.3296 0.5321 -0.0586 0.111 Uiso 0.60(3) 1 calc PR A 1
C23 C 0.4307(12) 0.4832(14) -0.0575(4) 0.076(7) Uiso 0.60(3) 1 d PDU A 1
H23 H 0.4712 0.5462 -0.0484 0.092 Uiso 0.60(3) 1 calc PR A 1
H23 H 0.4689 0.4853 -0.0719 0.092 Uiso 0.60(3) 1 calc PR A 1
C24 C 0.4103(10) 0.3961(14) -0.0426(3) 0.054(6) Uiso 0.60(3) 1 d PDU A 1
H24A H 0.4469 0.3632 -0.0489 0.064 Uiso 0.60(3) 1 calc PR A 1
H24B H 0.4324 0.4177 -0.0260 0.064 Uiso 0.60(3) 1 calc PR A 1
O3' O 0.3046(12) 0.3562(16) -0.0330(4) 0.051(6) Uiso 0.40(3) 1 d PDU A 2
C21' C 0.2489(15) 0.399(2) -0.0429(7) 0.083(10) Uiso 0.40(3) 1 d PDU A 2
H21' H 0.2118 0.4107 -0.0300 0.100 Uiso 0.40(3) 1 calc PR A 2
H21' H 0.1991 0.3513 -0.0545 0.100 Uiso 0.40(3) 1 calc PR A 2
C22' C 0.315(2) 0.495(2) -0.0551(7) 0.098(11) Uiso 0.40(3) 1 d PDU A 2
H22' H 0.2933 0.4928 -0.0718 0.118 Uiso 0.40(3) 1 calc PR A 2
H22' H 0.3146 0.5512 -0.0467 0.118 Uiso 0.40(3) 1 calc PR A 2
C23' C 0.415(2) 0.506(3) -0.0544(7) 0.139(15) Uiso 0.40(3) 1 d PDU A 2
H23' H 0.4662 0.5769 -0.0508 0.166 Uiso 0.40(3) 1 calc PR A 2
H23' H 0.4313 0.4864 -0.0698 0.166 Uiso 0.40(3) 1 calc PR A 2
C24' C 0.4080(16) 0.439(3) -0.0350(6) 0.103(11) Uiso 0.40(3) 1 d PDU A 2
H24' H 0.4532 0.4116 -0.0384 0.124 Uiso 0.40(3) 1 calc PR A 2
H24' H 0.4293 0.4760 -0.0197 0.124 Uiso 0.40(3) 1 calc PR A 2
O4 O 0.3646(6) 0.3065(6) 0.01781(14) 0.100(3) Uani 1 1 d DU . .
C25 C 0.4729(12) 0.365(2) 0.0175(4) 0.079(10) Uiso 0.42(3) 1 d PDU B 1
H25 H 0.4948 0.4317 0.0100 0.095 Uiso 0.42(3) 1 calc PR B 1
H25 H 0.5007 0.3305 0.0080 0.095 Uiso 0.42(3) 1 calc PR B 1
C26 C 0.5097(19) 0.379(3) 0.0423(5) 0.108(13) Uiso 0.42(3) 1 d PDU B 1
H26 H 0.5193 0.3225 0.0475 0.130 Uiso 0.42(3) 1 calc PR B 1
H26 H 0.5737 0.4430 0.0443 0.130 Uiso 0.42(3) 1 calc PR B 1
C27 C 0.429(2) 0.380(4) 0.0555(4) 0.107(13) Uiso 0.42(3) 1 d PDU B 1
H27 H 0.4521 0.4460 0.0631 0.128 Uiso 0.42(3) 1 calc PR B 1
H27 H 0.4028 0.3274 0.0682 0.128 Uiso 0.42(3) 1 calc PR B 1
C28 C 0.349(2) 0.358(4) 0.0375(6) 0.170(16) Uiso 0.42(3) 1 d PDU B 1
H28 H 0.2818 0.3156 0.0446 0.203 Uiso 0.42(3) 1 calc PR B 1
H28 H 0.3543 0.4217 0.0319 0.203 Uiso 0.42(3) 1 calc PR B 1
C25' C 0.461(2) 0.315(5) 0.0212(4) 0.24(2) Uiso 0.58(3) 1 d PD B 2
H25' H 0.5140 0.3780 0.0138 0.291 Uiso 0.58(3) 1 calc PR B 2
H25' H 0.4624 0.2578 0.0133 0.291 Uiso 0.58(3) 1 calc PR B 2
C26' C 0.4813(18) 0.315(3) 0.0467(4) 0.111(10) Uiso 0.58(3) 1 d PD B 2
H26' H 0.4907 0.2579 0.0509 0.134 Uiso 0.58(3) 1 calc PR B 2
H26' H 0.5425 0.3785 0.0513 0.134 Uiso 0.58(3) 1 calc PR B 2
C27' C 0.394(2) 0.307(3) 0.0585(3) 0.143(12) Uiso 0.58(3) 1 d PD B 2
H27' H 0.3598 0.2434 0.0679 0.172 Uiso 0.58(3) 1 calc PR B 2
H27' H 0.4139 0.3637 0.0697 0.172 Uiso 0.58(3) 1 calc PR B 2
C28' C 0.3266(14) 0.307(2) 0.0405(3) 0.069(8) Uiso 0.58(3) 1 d PD B 2
H28' H 0.2592 0.2465 0.0424 0.083 Uiso 0.58(3) 1 calc PR B 2
H28' H 0.3197 0.3671 0.0424 0.083 Uiso 0.58(3) 1 calc PR B 2
Na1 Na 0.2386(3) 0.2106(3) -0.00942(10) 0.0722(16) Uani 1 1 d . A .
Y1 Y 0.0000 0.0000 0.00132(4) 0.0381(4) Uani 1 3 d S . .

loop_
_atom_site_aniso_label
_atom_site_aniso_U_11
_atom_site_aniso_U_22
_atom_site_aniso_U_33
_atom_site_aniso_U_23
_atom_site_aniso_U_13
_atom_site_aniso_U_12
C1 0.070(9) 0.075(9) 0.052(8) 0.027(7) -0.003(7) 0.006(8)
C2 0.056(7) 0.058(7) 0.031(7) 0.003(5) -0.008(5) 0.031(6)
C3 0.018(6) 0.011(5) 0.074(8) 0.010(5) -0.017(5) -0.012(5)
C4 0.026(6) 0.040(6) 0.044(8) -0.008(6) -0.007(5) 0.016(5)
C5 0.036(6) 0.050(7) 0.066(9) 0.026(6) 0.000(5) 0.021(5)
C6 0.041(7) 0.034(6) 0.080(10) 0.012(6) -0.003(6) 0.016(5)
C7 0.058(9) 0.065(9) 0.106(12) 0.039(8) -0.013(8) 0.010(7)
C8 0.056(9) 0.085(10) 0.164(18) 0.028(11) -0.005(9) 0.049(8)
C9 0.092(9) 0.076(9) 0.126(12) -0.007(8) -0.001(9) 0.068(8)
C10 0.044(6) 0.038(6) 0.134(11) 0.025(6) 0.005(7) 0.034(6)
C11 0.032(6) 0.031(6) 0.064(8) -0.001(5) -0.005(6) 0.024(5)
C12 0.056(7) 0.049(7) 0.042(7) -0.004(5) 0.004(6) 0.050(6)
C13 0.058(7) 0.053(7) 0.075(9) -0.002(6) 0.001(6) 0.037(6)
C14 0.094(10) 0.059(8) 0.051(7) 0.010(6) 0.011(7) 0.055(7)
C15 0.070(9) 0.049(7) 0.065(9) 0.014(6) 0.017(7) 0.046(7)
C16 0.038(7) 0.045(6) 0.050(8) 0.004(6) 0.009(6) 0.028(5)
C17 0.052(8) 0.044(7) 0.106(10) 0.021(7) 0.022(7) 0.031(6)
C18 0.036(7) 0.029(6) 0.130(12) -0.002(7) 0.009(8) 0.003(6)
C19 0.121(14) 0.087(11) 0.097(13) 0.040(9) 0.081(11) 0.067(11)
C20 0.060(9) 0.056(8) 0.142(14) 0.027(9) 0.031(10) 0.033(8)
O1 0.023(4) 0.041(5) 0.062(4) 0.006(4) 0.003(3) 0.009(4)
O2 0.038(5) 0.026(4) 0.046(4) -0.003(4) 0.014(4) 0.018(3)
O4 0.068(6) 0.102(6) 0.081(6) -0.014(5) -0.001(5) 0.007(5)
Na1 0.031(2) 0.039(2) 0.127(4) 0.021(3) 0.001(3) 0.0037(19)
Y1 0.0244(4) 0.0244(4) 0.0656(9) 0.000 0.000 0.0122(2)

loop_
_atom_type_symbol
_atom_type_description
_atom_type_scat_dispersion_real
_atom_type_scat_dispersion_imag
_atom_type_scat_source
C C 0.0020 0.0020 'International Tables Vol C Tables 4.2.6.8 and 6.1.1.4'
H H 0.0000 0.0000 'International Tables Vol C Tables 4.2.6.8 and 6.1.1.4'
O O 0.0080 0.0060 'International Tables Vol C Tables 4.2.6.8 and 6.1.1.4'
Na Na 0.0300 0.0250 'International Tables Vol C Tables 4.2.6.8 and 6.1.1.4'
Y Y -2.9510 3.5420 'International Tables Vol C Tables 4.2.6.8 and 6.1.1.4'

loop_
_geom_angle_atom_site_label_1
_geom_angle_atom_site_label_2
_geom_angle_atom_site_label_3
_geom_angle
_geom_angle_site_symmetry_1
_geom_angle_site_symmetry_3
C2 C1 C6 121.0(10) . .
C1 C2 C3 119.9(10) . .
C4 C3 O1 120.1(10) . .
C4 C3 C2 121.9(9) . .
O1 C3 C2 118.0(10) . .
C3 C4 C5 117.9(9) . .
C3 C4 C11 122.6(10) . .
C5 C4 C11 118.9(9) . .
C6 C5 C10 118.4(9) . .
C6 C5 C4 118.5(10) . .
C10 C5 C4 122.7(9) . .
C5 C6 C1 119.8(10) . .
C5 C6 C7 117.9(12) . .
C1 C6 C7 122.3(13) . .
C8 C7 C6 121.1(14) . .
C7 C8 C9 121.3(14) . .
C10 C9 C8 122.3(13) . .
C9 C10 C5 118.3(12) . .
C12 C11 C16 115.2(9) . .
C12 C11 C4 123.6(10) . .
C16 C11 C4 120.9(9) . .
O2 C12 C11 122.6(9) . .
O2 C12 C13 114.0(9) . .
C11 C12 C13 123.2(10) . .
C14 C13 C12 118.1(10) . .
C15 C14 C13 120.3(10) . .
C14 C15 C16 121.0(11) . .
C14 C15 C20 117.2(13) . .
C16 C15 C20 121.7(13) . .
C15 C16 C17 117.6(11) . .
C15 C16 C11 121.7(10) . .
C17 C16 C11 120.7(10) . .
C16 C17 C18 119.1(11) . .
C19 C18 C17 115.6(12) . .
C20 C19 C18 125.9(14) . .
C19 C20 C15 119.8(16) . .
C3 O1 Y1 123.5(5) . .
C3 O1 Na1 117.4(6) . .
Y1 O1 Na1 100.3(3) . .
C12 O2 Y1 119.5(5) . .
C12 O2 Na1 135.9(5) . 3
Y1 O2 Na1 101.0(3) . 3
C21 O3 C24 109.0(11) . .
C21 O3 Na1 123.4(10) . .
C24 O3 Na1 114.7(9) . .
O3 C21 C22 108.0(11) . .
C23 C22 C21 105.3(11) . .
C22 C23 C24 108.2(10) . .
O3 C24 C23 107.4(10) . .
C21' O3' C24' 102.4(14) . .
C21' O3' Na1 125.8(13) . .
C24' O3' Na1 129.3(14) . .
O3' C21' C22' 111.3(14) . .
C23' C22' C21' 105.9(13) . .
C22' C23' C24' 103.6(15) . .
O3' C24' C23' 109.3(15) . .
C28' O4 C25' 107.1(12) . .
C28' O4 C25 111.3(13) . .
C25' O4 C25 29(3) . .
C28' O4 C28 29(2) . .
C25' O4 C28 107(2) . .
C25 O4 C28 96.9(16) . .
C28' O4 Na1 112.4(9) . .
C25' O4 Na1 129.8(18) . .
C25 O4 Na1 136.3(10) . .
C28 O4 Na1 122.4(12) . .
O4 C25 C26 108.4(15) . .
C27 C26 C25 102.1(13) . .
C26 C27 C28 105.4(13) . .
O4 C28 C27 107.4(15) . .
O4 C25' C26' 109.6(13) . .
C27' C26' C25' 105.3(12) . .
C28' C27' C26' 108.2(12) . .
O4 C28' C27' 109.5(12) . .
O2 Na1 O4 148.7(3) 2 .
O2 Na1 O1 77.58(19) 2 .
O4 Na1 O1 92.9(3) . .
O2 Na1 O3' 97.3(5) 2 .
O4 Na1 O3' 86.5(6) . .
O1 Na1 O3' 169.0(7) . .
O2 Na1 O3 94.2(4) 2 .
O4 Na1 O3 97.6(5) . .
O1 Na1 O3 169.3(5) . .
O3' Na1 O3 17.0(5) . .
O1 Y1 O1 104.89(19) . 2
O1 Y1 O1 104.89(19) . 3
O1 Y1 O1 104.89(19) 2 3
O1 Y1 O2 81.8(2) . .
O1 Y1 O2 170.3(3) 2 .
O1 Y1 O2 79.7(2) 3 .
O1 Y1 O2 170.3(3) . 3
O1 Y1 O2 79.7(2) 2 3
O1 Y1 O2 81.8(2) 3 3
O2 Y1 O2 92.7(2) . 3
O1 Y1 O2 79.7(2) . 2
O1 Y1 O2 81.8(2) 2 2
O1 Y1 O2 170.3(3) 3 2
O2 Y1 O2 92.7(2) . 2
O2 Y1 O2 92.7(2) 3 2

loop_
_geom_bond_atom_site_label_1
_geom_bond_atom_site_label_2
_geom_bond_distance
_geom_bond_site_symmetry_2
C1 C2 1.327(14) .
C1 C6 1.421(14) .
C2 C3 1.422(12) .
C3 C4 1.358(12) .
C3 O1 1.378(11) .
C4 C5 1.459(13) .
C4 C11 1.473(12) .
C5 C6 1.392(12) .
C5 C10 1.450(13) .
C6 C7 1.452(15) .
C7 C8 1.293(17) .
C8 C9 1.359(16) .
C9 C10 1.352(14) .
C11 C12 1.368(13) .
C11 C16 1.438(13) .
C12 O2 1.353(11) .
C12 C13 1.422(12) .
C13 C14 1.410(13) .
C14 C15 1.341(14) .
C15 C16 1.386(13) .
C15 C20 1.413(15) .
C16 C17 1.430(12) .
C17 C18 1.445(14) .
C18 C19 1.426(16) .
C19 C20 1.234(17) .
O1 Y1 2.227(6) .
O1 Na1 2.311(9) .
O2 Y1 2.249(6) .
O2 Na1 2.267(8) 3
O3 C21 1.408(12) .
O3 C24 1.409(12) .
O3 Na1 2.434(14) .
C21 C22 1.479(13) .
C22 C23 1.447(16) .
C23 C24 1.454(13) .
O3' C21' 1.412(14) .
O3' C24' 1.442(15) .
O3' Na1 2.321(15) .
C21' C22' 1.454(15) .
C22' C23' 1.430(19) .
C23' C24' 1.457(16) .
O4 C28' 1.384(12) .
O4 C25' 1.420(15) .
O4 C25 1.427(14) .
O4 C28 1.429(15) .
O4 Na1 2.296(9) .
C25 C26 1.461(15) .
C26 C27 1.437(18) .
C27 C28 1.470(16) .
C25' C26' 1.443(15) .
C26' C27' 1.429(16) .
C27' C28' 1.428(15) .
Na1 O2 2.267(8) 2
Y1 O1 2.227(6) 2
Y1 O1 2.227(6) 3
Y1 O2 2.249(6) 3
Y1 O2 2.249(6) 2

loop_
_geom_torsion_atom_site_label_1
_geom_torsion_atom_site_label_2
_geom_torsion_atom_site_label_3
_geom_torsion_atom_site_label_4
_geom_torsion
_geom_torsion_site_symmetry_1
_geom_torsion_site_symmetry_4
C6 C1 C2 C3 -5.5(16) . .
C1 C2 C3 C4 0.1(14) . .
C1 C2 C3 O1 -180.0(9) . .
O1 C3 C4 C5 -171.5(8) . .
C2 C3 C4 C5 8.4(13) . .
O1 C3 C4 C11 -0.6(14) . .
C2 C3 C4 C11 179.4(8) . .
C3 C4 C5 C6 -11.6(13) . .
C11 C4 C5 C6 177.1(9) . .
C3 C4 C5 C10 175.8(8) . .
C11 C4 C5 C10 4.5(13) . .
C10 C5 C6 C1 179.5(9) . .
C4 C5 C6 C1 6.6(14) . .
C10 C5 C6 C7 -0.4(14) . .
C4 C5 C6 C7 -173.3(8) . .
C2 C1 C6 C5 2.0(16) . .
C2 C1 C6 C7 -178.2(9) . .
C5 C6 C7 C8 1.9(17) . .
C1 C6 C7 C8 -177.9(12) . .
C6 C7 C8 C9 -7(2) . .
C7 C8 C9 C10 10(2) . .
C8 C9 C10 C5 -8.4(17) . .
C6 C5 C10 C9 3.5(14) . .
C4 C5 C10 C9 176.1(9) . .
C3 C4 C11 C12 -56.2(14) . .
C5 C4 C11 C12 114.7(11) . .
C3 C4 C11 C16 117.9(10) . .
C5 C4 C11 C16 -71.3(11) . .
C16 C11 C12 O2 -178.8(8) . .
C4 C11 C12 O2 -4.4(14) . .
C16 C11 C12 C13 7.9(13) . .
C4 C11 C12 C13 -177.8(9) . .
O2 C12 C13 C14 -177.4(8) . .
C11 C12 C13 C14 -3.6(14) . .
C12 C13 C14 C15 -0.7(15) . .
C13 C14 C15 C16 -0.1(15) . .
C13 C14 C15 C20 -179.4(9) . .
C14 C15 C16 C17 -177.2(9) . .
C20 C15 C16 C17 2.1(14) . .
C14 C15 C16 C11 4.9(14) . .
C20 C15 C16 C11 -175.8(9) . .
C12 C11 C16 C15 -8.6(13) . .
C4 C11 C16 C15 176.9(9) . .
C12 C11 C16 C17 173.6(8) . .
C4 C11 C16 C17 -1.0(13) . .
C15 C16 C17 C18 1.1(13) . .
C11 C16 C17 C18 179.1(8) . .
C16 C17 C18 C19 -4.7(14) . .
C17 C18 C19 C20 5.7(19) . .
C18 C19 C20 C15 -3(2) . .
C14 C15 C20 C19 177.8(13) . .
C16 C15 C20 C19 -1.5(18) . .
C4 C3 O1 Y1 78.7(10) . .
C2 C3 O1 Y1 -101.3(8) . .
C4 C3 O1 Na1 -47.1(10) . .
C2 C3 O1 Na1 132.9(7) . .
C11 C12 O2 Y1 79.9(9) . .
C13 C12 O2 Y1 -106.2(8) . .
C11 C12 O2 Na1 -73.9(11) . 3
C13 C12 O2 Na1 99.9(9) . 3
C24 O3 C21 C22 15(2) . .
Na1 O3 C21 C22 154.2(13) . .
O3 C21 C22 C23 -10(2) . .
C21 C22 C23 C24 1(2) . .
C21 O3 C24 C23 -14(2) . .
Na1 O3 C24 C23 -157.5(14) . .
C22 C23 C24 O3 8(2) . .
C24' O3' C21' C22' 12(4) . .
Na1 O3' C21' C22' 175(2) . .
O3' C21' C22' C23' 5(4) . .
C21' C22' C23' C24' -20(4) . .
C21' O3' C24' C23' -25(4) . .
Na1 O3' C24' C23' 173(3) . .
C22' C23' C24' O3' 28(4) . .
C28' O4 C25 C26 18(3) . .
C25' O4 C25 C26 -69(3) . .
C28 O4 C25 C26 44(3) . .
Na1 O4 C25 C26 -160.7(19) . .
O4 C25 C26 C27 -31(3) . .
C25 C26 C27 C28 5(4) . .
C28' O4 C28 C27 83(4) . .
C25' O4 C28 C27 -12(4) . .
C25 O4 C28 C27 -40(3) . .
Na1 O4 C28 C27 160(2) . .
C26 C27 C28 O4 23(4) . .
C28' O4 C25' C26' 3(5) . .
C25 O4 C25' C26' 106(5) . .
C28 O4 C25' C26' 33(5) . .
Na1 O4 C25' C26' -138(2) . .
O4 C25' C26' C27' 0(5) . .
C25' C26' C27' C28' -3(4) . .
C25' O4 C28' C27' -5(3) . .
C25 O4 C28' C27' -36(3) . .
C28 O4 C28' C27' -99(3) . .
Na1 O4 C28' C27' 143.5(19) . .
C26' C27' C28' O4 5(3) . .
C28' O4 Na1 O2 25.6(14) . 2
C25' O4 Na1 O2 165(3) . 2
C25 O4 Na1 O2 -155(2) . 2
C28 O4 Na1 O2 -5(3) . 2
C28' O4 Na1 O1 -45.1(12) . .
C25' O4 Na1 O1 94(3) . .
C25 O4 Na1 O1 134(2) . .
C28 O4 Na1 O1 -76(3) . .
C28' O4 Na1 O3' 123.9(13) . .
C25' O4 Na1 O3' -97(3) . .
C25 O4 Na1 O3' -57(2) . .
C28 O4 Na1 O3' 93(3) . .
C28' O4 Na1 O3 136.7(13) . .
C25' O4 Na1 O3 -84(3) . .
C25 O4 Na1 O3 -44(2) . .
C28 O4 Na1 O3 106(3) . .
C3 O1 Na1 O2 145.7(7) . 2
Y1 O1 Na1 O2 9.2(3) . 2
C3 O1 Na1 O4 -64.4(7) . .
Y1 O1 Na1 O4 159.0(3) . .
C3 O1 Na1 O3' -151(3) . .
Y1 O1 Na1 O3' 72(3) . .
C3 O1 Na1 O3 106(3) . .
Y1 O1 Na1 O3 -31(3) . .
C21' O3' Na1 O2 21(2) . 2
C24' O3' Na1 O2 180(2) . 2
C21' O3' Na1 O4 -128(2) . .
C24' O3' Na1 O4 31(2) . .
C21' O3' Na1 O1 -41(5) . .
C24' O3' Na1 O1 118(4) . .
C21' O3' Na1 O3 101(3) . .
C24' O3' Na1 O3 -100(3) . .
C21 O3 Na1 O2 38.0(14) . 2
C24 O3 Na1 O2 175.1(12) . 2
C21 O3 Na1 O4 -112.9(14) . .
C24 O3 Na1 O4 24.2(13) . .
C21 O3 Na1 O1 77(3) . .
C24 O3 Na1 O1 -146(2) . .
C21 O3 Na1 O3' -63(2) . .
C24 O3 Na1 O3' 74(2) . .
C3 O1 Y1 O1 139.4(6) . 2
Na1 O1 Y1 O1 -87.7(4) . 2
C3 O1 Y1 O1 29.2(9) . 3
Na1 O1 Y1 O1 162.1(3) . 3
C3 O1 Y1 O2 -47.8(8) . .
Na1 O1 Y1 O2 85.2(3) . .
C3 O1 Y1 O2 -103.4(15) . 3
Na1 O1 Y1 O2 29.6(15) . 3
C3 O1 Y1 O2 -142.1(7) . 2
Na1 O1 Y1 O2 -9.2(3) . 2
C12 O2 Y1 O1 -45.6(6) . .
Na1 O2 Y1 O1 116.2(3) 3 .
C12 O2 Y1 O1 88.4(15) . 2
Na1 O2 Y1 O1 -109.8(14) 3 2
C12 O2 Y1 O1 -152.4(6) . 3
Na1 O2 Y1 O1 9.4(3) 3 3
C12 O2 Y1 O2 126.5(5) . 3
Na1 O2 Y1 O2 -71.7(4) 3 3
C12 O2 Y1 O2 33.6(7) . 2
Na1 O2 Y1 O2 -164.6(2) 3 2
